data_7062725
loop_
_publ_author_name
'Chen, Min'
'Sun, Dameng'
'Li, Jiahe'
'Wang, Zhiyuan'
'Liu, Hongming'
'Pan, Lixia'
'Chen, Hailan'
'Ma, Zhen'

_publ_section_title
;
 Cobalt(ii) terpyridine complexes: synthesis, characterization,
 antiproliferative activity and molecular docking with proteins and DNA
;
_journal_issue 40
_journal_name_full 'New Journal of Chemistry'
_journal_page_first 18785
_journal_page_last 18793
_journal_paper_doi 10.1039/D3NJ03445C
_journal_volume 47
_journal_year 2023
_chemical_formula_moiety 'C44 H34 Co N6, 2(Cl)'
_chemical_formula_sum 'C44 H34 Cl2 Co N6'
_chemical_formula_weight 776.60
_space_group_crystal_system tetragonal
_space_group_IT_number 88
_space_group_name_Hall '-I 4ad'
_space_group_name_H-M_alt 'I 41/a :2'
_atom_sites_solution_hydrogens geom
_atom_sites_solution_primary iterative
_audit_creation_date 2022-03-25
_audit_creation_method
;
Olex2 1.5
(compiled 2021.12.09 svn.r5202d8cf for OlexSys, GUI svn.r6439)
;
_audit_update_record
;
2023-07-21 deposited with the CCDC.	2023-09-18 downloaded from the CCDC.
;
_cell_angle_alpha 90
_cell_angle_beta 90
_cell_angle_gamma 90
_cell_formula_units_Z 4
_cell_length_a 11.4940(5)
_cell_length_b 11.4940(5)
_cell_length_c 35.533(4)
_cell_measurement_reflns_used 4462
_cell_measurement_temperature 296(2)
_cell_measurement_theta_max 26.7460
_cell_measurement_theta_min 3.7030
_cell_volume 4694.3(6)
_computing_cell_refinement 'CrysAlisPro 1.171.39.27b (Rigaku OD, 2015)'
_computing_data_collection 'CrysAlisPro 1.171.39.27b (Rigaku OD, 2015)'
_computing_data_reduction 'CrysAlisPro 1.171.39.27b (Rigaku OD, 2015)'
_computing_molecular_graphics 'Olex2 1.5 (Dolomanov et al., 2009)'
_computing_publication_material 'Olex2 1.5 (Dolomanov et al., 2009)'
_computing_structure_refinement 'SHELXL 2018/3 (Sheldrick, 2018)'
_computing_structure_solution 'SHELXS-97 (Sheldrick, 2008)'
_diffrn_ambient_temperature 296(2)
_diffrn_measured_fraction_theta_full 0.995
_diffrn_measured_fraction_theta_max 0.880
_diffrn_measurement_device_type 'multiwire proportional'
_diffrn_measurement_method 'phi and omega scans'
_diffrn_radiation_monochromator graphite
_diffrn_radiation_type MoK\a
_diffrn_radiation_wavelength 0.71073
_diffrn_reflns_av_R_equivalents 0.0350
_diffrn_reflns_av_unetI/netI 0.0278
_diffrn_reflns_Laue_measured_fraction_full 0.995
_diffrn_reflns_Laue_measured_fraction_max 0.880
_diffrn_reflns_limit_h_max 15
_diffrn_reflns_limit_h_min -9
_diffrn_reflns_limit_k_max 15
_diffrn_reflns_limit_k_min -9
_diffrn_reflns_limit_l_max 46
_diffrn_reflns_limit_l_min -48
_diffrn_reflns_number 12160
_diffrn_reflns_point_group_measured_fraction_full 0.995
_diffrn_reflns_point_group_measured_fraction_max 0.880
_diffrn_reflns_theta_full 25.242
_diffrn_reflns_theta_max 29.488
_diffrn_reflns_theta_min 3.398
_exptl_absorpt_coefficient_mu 0.512
_exptl_absorpt_correction_T_max 1.00000
_exptl_absorpt_correction_T_min 0.42264
_exptl_absorpt_correction_type multi-scan
_exptl_absorpt_process_details 'CrysAlisPro 1.171.40.53'
_exptl_crystal_colour orange
_exptl_crystal_colour_primary orange
_exptl_crystal_density_diffrn 1.099
_exptl_crystal_description block
_exptl_crystal_F_000 1604
_exptl_crystal_size_max 0.1
_exptl_crystal_size_mid 0.07
_exptl_crystal_size_min 0.05
_refine_diff_density_max 0.915
_refine_diff_density_min -0.296
_refine_diff_density_rms 0.065
_refine_ls_extinction_method none
_refine_ls_goodness_of_fit_ref 1.058
_refine_ls_hydrogen_treatment constr
_refine_ls_matrix_type full
_refine_ls_number_parameters 127
_refine_ls_number_reflns 2882
_refine_ls_number_restraints 0
_refine_ls_restrained_S_all 1.058
_refine_ls_R_factor_all 0.0945
_refine_ls_R_factor_gt 0.0695
_refine_ls_shift/su_max 0.000
_refine_ls_shift/su_mean 0.000
_refine_ls_structure_factor_coef Fsqd
_refine_ls_weighting_details 'w=1/[\s^2^(Fo^2^)+(0.1384P)^2^+3.3656P] where P=(Fo^2^+2Fc^2^)/3'
_refine_ls_weighting_scheme calc
_refine_ls_wR_factor_gt 0.2129
_refine_ls_wR_factor_ref 0.2407
_reflns_Friedel_coverage 0.000
_reflns_number_gt 1972
_reflns_number_total 2882
_reflns_threshold_expression 'I > 2\s(I)'
_cod_data_source_file d3nj03445c2.cif
_cod_data_source_block a_CCDC2
_cod_depositor_comments 'Adding full bibliography for 7062723--7062728.cif.'
_cod_original_sg_symbol_H-M 'I 41/a'
_cod_database_code 7062725
_shelx_shelxl_version_number 2018/3
_shelx_space_group_comment
;
The symmetry employed for this shelxl refinement is uniquely defined
by the following loop, which should always be used as a source of
symmetry information in preference to the above space-group names.
They are only intended as comments.
;
_shelx_estimated_absorpt_t_max 0.975
_shelx_estimated_absorpt_t_min 0.951
_olex2_refinement_description
;
1. Fixed Uiso
 At 1.2 times of:
  All C(H) groups
 At 1.5 times of:
  All C(H,H,H) groups
2. Others
 Fixed Sof: H13A(0.5) H13B(0.5) H13C(0.5) Cl1(0.5)
3.a Me refined with riding coordinates:
 C13(H13A,H13B,H13C)
3.b Aromatic/amide H refined with riding coordinates:
 C7(H7), C2(H2), C4(H4), C1(H1), C3(H3), C10(H10), C11(H11)
;
_smtbx_masks_void_probe_radius 1.2
_smtbx_masks_void_truncation_radius 1.2
_olex2_submission_special_instructions 'No special instructions were received'

loop_
_space_group_symop_operation_xyz
'x, y, z'
'-x+1/2, -y, z+1/2'
'-y+3/4, x+1/4, z+1/4'
'y+3/4, -x+3/4, z+3/4'
'x+1/2, y+1/2, z+1/2'
'-x+1, -y+1/2, z+1'
'-y+5/4, x+3/4, z+3/4'
'y+5/4, -x+5/4, z+5/4'
'-x, -y, -z'
'x-1/2, y, -z-1/2'
'y-3/4, -x-1/4, -z-1/4'
'-y-3/4, x-3/4, -z-3/4'
'-x+1/2, -y+1/2, -z+1/2'
'x, y+1/2, -z'
'y-1/4, -x+1/4, -z+1/4'
'-y-1/4, x-1/4, -z-1/4'

loop_
_atom_site_label
_atom_site_type_symbol
_atom_site_fract_x
_atom_site_fract_y
_atom_site_fract_z
_atom_site_U_iso_or_equiv
_atom_site_adp_type
_atom_site_occupancy
_atom_site_site_symmetry_order
_atom_site_calc_flag
_atom_site_refinement_flags_posn
_atom_site_refinement_flags_adp
_atom_site_refinement_flags_occupancy
_atom_site_disorder_assembly
_atom_site_disorder_group
Co1 Co 0.500000 0.750000 0.625000 0.0547(3) Uani 1 4 d S T P . .
N1 N 0.6374(2) 0.6533(2) 0.63250(7) 0.0585(6) Uani 1 1 d . . . . .
N2 N 0.500000 0.750000 0.67722(11) 0.0540(8) Uani 1 2 d S T P . .
C5 C 0.6620(3) 0.6332(3) 0.66943(9) 0.0599(7) Uani 1 1 d . . . . .
C6 C 0.5824(2) 0.6916(2) 0.69581(9) 0.0572(7) Uani 1 1 d . . . . .
C7 C 0.5855(3) 0.6909(3) 0.73459(10) 0.0632(8) Uani 1 1 d . . . . .
H7 H 0.644293 0.651243 0.747198 0.076 Uiso 1 1 calc R U . . .
C8 C 0.500000 0.750000 0.75481(13) 0.0604(10) Uani 1 2 d S T P . .
C2 C 0.7975(3) 0.5357(3) 0.61488(12) 0.0780(10) Uani 1 1 d . . . . .
H2 H 0.844031 0.504275 0.596031 0.094 Uiso 1 1 calc R U . . .
C4 C 0.7545(3) 0.5636(3) 0.67970(11) 0.0739(9) Uani 1 1 d . . . . .
H4 H 0.771738 0.550788 0.704929 0.089 Uiso 1 1 calc R U . . .
C1 C 0.7040(3) 0.6056(3) 0.60573(10) 0.0665(8) Uani 1 1 d . . . . .
H1 H 0.687016 0.619871 0.580552 0.080 Uiso 1 1 calc R U . . .
C9 C 0.500000 0.750000 0.79681(14) 0.0666(11) Uani 1 2 d S T P . .
C3 C 0.8209(3) 0.5132(4) 0.65160(11) 0.0795(10) Uani 1 1 d . . . . .
H3 H 0.881899 0.463678 0.657914 0.095 Uiso 1 1 calc R U . . .
C10 C 0.4339(3) 0.8273(4) 0.81705(11) 0.0827(10) Uani 1 1 d . . . . .
H10 H 0.387616 0.880976 0.804431 0.099 Uiso 1 1 calc R U . . .
C11 C 0.4352(4) 0.8264(5) 0.85588(12) 0.0917(12) Uani 1 1 d . . . . .
H11 H 0.389879 0.880175 0.868802 0.110 Uiso 1 1 calc R U . . .
C12 C 0.500000 0.750000 0.87578(16) 0.0880(18) Uani 1 2 d S T P . .
C13 C 0.500000 0.750000 0.91840(17) 0.114(3) Uani 1 2 d S T P . .
H13A H 0.449046 0.810037 0.927403 0.170 Uiso 0.5 1 calc R U P A -1
H13B H 0.473483 0.675854 0.927403 0.170 Uiso 0.5 1 calc R U P A -1
H13C H 0.577471 0.764109 0.927403 0.170 Uiso 0.5 1 calc R U P A -1
Cl1 Cl 0.7586(3) 0.5723(4) 0.51824(8) 0.1573(15) Uani 0.5 1 d . . P . .

loop_
_atom_site_aniso_label
_atom_site_aniso_U_11
_atom_site_aniso_U_22
_atom_site_aniso_U_33
_atom_site_aniso_U_23
_atom_site_aniso_U_13
_atom_site_aniso_U_12
Co1 0.0511(3) 0.0511(3) 0.0617(5) 0.000 0.000 0.000
N1 0.0508(13) 0.0546(13) 0.0701(15) -0.0024(11) 0.0032(10) -0.0007(10)
N2 0.0474(16) 0.0520(17) 0.0626(19) 0.000 0.000 0.0005(13)
C5 0.0545(15) 0.0577(16) 0.0677(18) 0.0007(13) 0.0005(13) -0.0008(12)
C6 0.0496(15) 0.0548(15) 0.0671(18) 0.0023(12) 0.0010(12) 0.0015(12)
C7 0.0559(16) 0.0628(17) 0.0708(19) 0.0050(14) -0.0018(14) 0.0022(13)
C8 0.055(2) 0.061(2) 0.065(3) 0.000 0.000 -0.0035(18)
C2 0.063(2) 0.075(2) 0.096(3) -0.0067(19) 0.0109(18) 0.0111(17)
C4 0.0663(19) 0.076(2) 0.079(2) 0.0036(17) -0.0037(16) 0.0116(16)
C1 0.0592(17) 0.0660(19) 0.074(2) -0.0008(15) 0.0047(14) 0.0013(14)
C9 0.052(2) 0.079(3) 0.069(3) 0.000 0.000 -0.001(2)
C3 0.0587(19) 0.084(2) 0.095(3) 0.0020(19) 0.0046(17) 0.0177(17)
C10 0.073(2) 0.105(3) 0.071(2) -0.001(2) -0.0035(17) 0.012(2)
C11 0.078(2) 0.122(3) 0.076(2) -0.018(2) 0.0058(19) 0.008(2)
C12 0.064(3) 0.131(5) 0.069(3) 0.000 0.000 -0.012(3)
C13 0.104(5) 0.172(7) 0.065(3) 0.000 0.000 -0.021(4)
Cl1 0.140(2) 0.255(5) 0.0773(14) -0.036(2) -0.0089(15) -0.028(3)

loop_
_atom_type_symbol
_atom_type_description
_atom_type_scat_dispersion_real
_atom_type_scat_dispersion_imag
_atom_type_scat_source
C C 0.0033 0.0016 'International Tables Vol C Tables 4.2.6.8 and 6.1.1.4'
H H 0.0000 0.0000 'International Tables Vol C Tables 4.2.6.8 and 6.1.1.4'
Cl Cl 0.1484 0.1585 'International Tables Vol C Tables 4.2.6.8 and 6.1.1.4'
Co Co 0.3494 0.9721 'International Tables Vol C Tables 4.2.6.8 and 6.1.1.4'
N N 0.0061 0.0033 'International Tables Vol C Tables 4.2.6.8 and 6.1.1.4'

loop_
_geom_angle_atom_site_label_1
_geom_angle_atom_site_label_2
_geom_angle_atom_site_label_3
_geom_angle
_geom_angle_site_symmetry_1
_geom_angle_site_symmetry_3
_geom_angle_publ_flag
N1 Co1 N1 91.07(2) . 15_566 ?
N1 Co1 N1 91.07(2) 12_767 6_564 ?
N1 Co1 N1 91.07(2) 15_566 6_564 ?
N1 Co1 N1 164.30(15) 15_566 12_767 ?
N1 Co1 N1 164.30(15) . 6_564 ?
N1 Co1 N1 91.07(2) . 12_767 ?
N2 Co1 N1 97.85(8) . 12_767 ?
N2 Co1 N1 97.85(8) 15_566 . ?
N2 Co1 N1 82.15(8) 15_566 15_566 ?
N2 Co1 N1 82.15(8) 15_566 12_767 ?
N2 Co1 N1 97.85(8) . 15_566 ?
N2 Co1 N1 82.15(8) . . ?
N2 Co1 N1 82.15(8) . 6_564 ?
N2 Co1 N1 97.85(8) 15_566 6_564 ?
N2 Co1 N2 180.0 . 15_566 ?
C5 N1 Co1 113.4(2) . . ?
C1 N1 Co1 126.8(2) . . ?
C1 N1 C5 119.8(3) . . ?
C6 N2 Co1 119.64(19) . . ?
C6 N2 Co1 119.64(19) 6_564 . ?
C6 N2 C6 120.7(4) 6_564 . ?
N1 C5 C6 114.1(3) . . ?
N1 C5 C4 120.9(3) . . ?
C4 C5 C6 125.1(3) . . ?
N2 C6 C5 110.8(3) . . ?
N2 C6 C7 121.0(3) . . ?
C7 C6 C5 128.2(3) . . ?
C6 C7 H7 120.2 . . ?
C6 C7 C8 119.6(3) . . ?
C8 C7 H7 120.2 . . ?
C7 C8 C7 118.0(4) . 6_564 ?
C7 C8 C9 121.0(2) 6_564 . ?
C7 C8 C9 121.0(2) . . ?
C1 C2 H2 120.3 . . ?
C3 C2 H2 120.3 . . ?
C3 C2 C1 119.5(4) . . ?
C5 C4 H4 120.7 . . ?
C5 C4 C3 118.5(3) . . ?
C3 C4 H4 120.7 . . ?
N1 C1 C2 121.1(3) . . ?
N1 C1 H1 119.5 . . ?
C2 C1 H1 119.5 . . ?
C10 C9 C8 121.6(2) . . ?
C10 C9 C8 121.6(2) 6_564 . ?
C10 C9 C10 116.8(5) 6_564 . ?
C2 C3 C4 120.3(3) . . ?
C2 C3 H3 119.9 . . ?
C4 C3 H3 119.9 . . ?
C9 C10 H10 119.6 . . ?
C9 C10 C11 120.9(4) . . ?
C11 C10 H10 119.6 . . ?
C10 C11 H11 118.8 . . ?
C12 C11 C10 122.3(4) . . ?
C12 C11 H11 118.8 . . ?
C11 C12 C11 116.9(5) 6_564 . ?
C11 C12 C13 121.6(3) . . ?
C11 C12 C13 121.6(3) 6_564 . ?
C12 C13 H13A 109.5 . . ?
C12 C13 H13B 109.5 . . ?
C12 C13 H13C 109.5 . . ?
H13A C13 H13B 109.5 . . ?
H13A C13 H13C 109.5 . . ?
H13B C13 H13C 109.5 . . ?

loop_
_geom_bond_atom_site_label_1
_geom_bond_atom_site_label_2
_geom_bond_distance
_geom_bond_site_symmetry_2
_geom_bond_publ_flag
Co1 N1 1.950(3) . ?
Co1 N1 1.950(3) 6_564 ?
Co1 N1 1.950(3) 15_566 ?
Co1 N1 1.950(3) 12_767 ?
Co1 N2 1.856(4) . ?
Co1 N2 1.856(4) 15_566 ?
N1 C5 1.362(4) . ?
N1 C1 1.338(4) . ?
N2 C6 1.336(3) . ?
N2 C6 1.336(3) 6_564 ?
C5 C6 1.472(4) . ?
C5 C4 1.380(4) . ?
C6 C7 1.378(4) . ?
C7 H7 0.9300 . ?
C7 C8 1.394(4) . ?
C8 C9 1.492(7) . ?
C2 H2 0.9300 . ?
C2 C1 1.381(5) . ?
C2 C3 1.357(5) . ?
C4 H4 0.9300 . ?
C4 C3 1.384(5) . ?
C1 H1 0.9300 . ?
C9 C10 1.372(5) . ?
C9 C10 1.372(5) 6_564 ?
C3 H3 0.9300 . ?
C10 H10 0.9300 . ?
C10 C11 1.380(5) . ?
C11 H11 0.9300 . ?
C11 C12 1.351(6) . ?
C12 C13 1.514(8) . ?
C13 H13A 0.9600 . ?
C13 H13B 0.9600 . ?
C13 H13C 0.9600 . ?

loop_
_geom_torsion_atom_site_label_1
_geom_torsion_atom_site_label_2
_geom_torsion_atom_site_label_3
_geom_torsion_atom_site_label_4
_geom_torsion
_geom_torsion_site_symmetry_1
_geom_torsion_site_symmetry_2
_geom_torsion_site_symmetry_3
_geom_torsion_site_symmetry_4
_geom_torsion_publ_flag
Co1 N1 C5 C6 -1.9(3) . . . . ?
Co1 N1 C5 C4 178.1(3) . . . . ?
Co1 N1 C1 C2 -178.1(3) . . . . ?
Co1 N2 C6 C5 -0.8(3) . . . . ?
Co1 N2 C6 C7 179.3(2) . . . . ?
N1 Co1 N2 C6 -90.18(16) 15_566 . . 6_564 ?
N1 Co1 N2 C6 89.82(16) 12_767 . . 6_564 ?
N1 Co1 N2 C6 89.82(16) 15_566 . . . ?
N1 Co1 N2 C6 -0.18(16) 6_564 . . 6_564 ?
N1 Co1 N2 C6 179.82(16) . . . 6_564 ?
N1 Co1 N2 C6 -0.18(16) . . . . ?
N1 Co1 N2 C6 -90.18(16) 12_767 . . . ?
N1 Co1 N2 C6 179.82(16) 6_564 . . . ?
N1 C5 C6 N2 1.7(3) . . . . ?
N1 C5 C6 C7 -178.4(3) . . . . ?
N1 C5 C4 C3 -0.8(5) . . . . ?
N2 C6 C7 C8 1.4(4) . . . . ?
C5 N1 C1 C2 0.3(5) . . . . ?
C5 C6 C7 C8 -178.6(3) . . . . ?
C5 C4 C3 C2 2.3(6) . . . . ?
C6 N2 C6 C5 179.2(3) 6_564 . . . ?
C6 N2 C6 C7 -0.7(2) 6_564 . . . ?
C6 C5 C4 C3 179.2(3) . . . . ?
C6 C7 C8 C7 -0.66(19) . . . 6_564 ?
C6 C7 C8 C9 179.3(2) . . . . ?
C7 C8 C9 C10 -14.8(3) 6_564 . . . ?
C7 C8 C9 C10 -14.8(3) . . . 6_564 ?
C7 C8 C9 C10 165.2(3) . . . . ?
C7 C8 C9 C10 165.2(3) 6_564 . . 6_564 ?
C8 C9 C10 C11 -179.8(3) . . . . ?
C4 C5 C6 N2 -178.3(3) . . . . ?
C4 C5 C6 C7 1.6(5) . . . . ?
C1 N1 C5 C6 179.5(3) . . . . ?
C1 N1 C5 C4 -0.5(5) . . . . ?
C1 C2 C3 C4 -2.5(6) . . . . ?
C9 C10 C11 C12 -0.5(6) . . . . ?
C3 C2 C1 N1 1.2(6) . . . . ?
C10 C9 C10 C11 0.2(3) 6_564 . . . ?
C10 C11 C12 C11 0.2(3) . . . 6_564 ?
C10 C11 C12 C13 -179.8(3) . . . . ?

loop_
_smtbx_masks_void_nr
_smtbx_masks_void_average_x
_smtbx_masks_void_average_y
_smtbx_masks_void_average_z
_smtbx_masks_void_volume
_smtbx_masks_void_count_electrons
_smtbx_masks_void_content
1 -0.782 -0.361 -0.542 1245.8 203.4 '20.8 H2O'
